data_4069512
loop_
_publ_author_name
'Arquier, Damien'
'Vendier, Laure'
'Miqueu, Karinne'
'Sotiropoulos, Jean-Marc'
'Bastin, St\'ephanie'
'Igau, Alain'

_publ_section_title
;
 Crucial Role of the Amidine Moiety in Methylenamino Phosphine-Type
 Ligands for the Synthesis of Tethered \h6-Arene-\h1-PRuthenium(II)
 Complexes: Experimental and Theoretical Studies
;
_journal_issue 17
_journal_name_full Organometallics
_journal_page_first 4945
_journal_paper_doi 10.1021/om900231c
_journal_volume 28
_journal_year 2009
_chemical_compound_source 'synthesis as described'
_chemical_formula_moiety 'C19 H33 Cl2 N2 P1 Ru1'
_chemical_formula_sum 'C19 H33 Cl2 N2 P Ru'
_chemical_formula_weight 492.41
_chemical_name_systematic
;
 ?
;
_space_group_IT_number 14
_symmetry_cell_setting monoclinic
_symmetry_Int_Tables_number 14
_symmetry_space_group_name_Hall '-P 2ybc'
_symmetry_space_group_name_H-M 'P 1 21/c 1'
_atom_sites_solution_hydrogens geom
_atom_sites_solution_primary direct
_atom_sites_solution_secondary difmap
_cell_angle_alpha 90
_cell_angle_beta 95.056(6)
_cell_angle_gamma 90
_cell_formula_units_Z 4
_cell_length_a 10.8481(8)
_cell_length_b 9.0226(6)
_cell_length_c 26.7241(18)
_cell_measurement_reflns_used 4150
_cell_measurement_temperature 180
_cell_measurement_theta_max 32.1126
_cell_measurement_theta_min 2.8333
_cell_measurement_wavelength 0.71073
_cell_volume 2605.5(3)
_computing_cell_refinement 'CrysAlis RED, Oxford Diffraction Ltd.'
_computing_data_collection 'CrysAlis CCD, Oxford Diffraction Ltd.'
_computing_data_reduction 'CrysAlis RED, Oxford Diffraction Ltd.'
_computing_molecular_graphics 'Ortep-3 for Windows (Farrugia, 1997)'
_computing_publication_material 'WinGX publication routines (Farrugia, 1999)'
_computing_structure_refinement 'SHELXL-97 (Sheldrick, 1997)'
_computing_structure_solution 'SIR92 (Giacovazzo et al, 1993)'
_diffrn_ambient_temperature 180
_diffrn_measured_fraction_theta_full 0.994
_diffrn_measured_fraction_theta_max 0.994
_diffrn_measurement_device_type 'Oxford-Diffraction XCALIBUR'
_diffrn_measurement_method \w-\f
_diffrn_radiation_monochromator graphite
_diffrn_radiation_source 'fine-focus sealed tube'
_diffrn_radiation_type MoK\a
_diffrn_radiation_wavelength 0.71073
_diffrn_reflns_av_R_equivalents 0.0534
_diffrn_reflns_av_unetI/netI 0.0686
_diffrn_reflns_limit_h_max 13
_diffrn_reflns_limit_h_min -13
_diffrn_reflns_limit_k_max 11
_diffrn_reflns_limit_k_min -9
_diffrn_reflns_limit_l_max 33
_diffrn_reflns_limit_l_min -33
_diffrn_reflns_number 18799
_diffrn_reflns_theta_full 26.37
_diffrn_reflns_theta_max 26.37
_diffrn_reflns_theta_min 3.08
_diffrn_standards_decay_% 0
_diffrn_standards_interval_count 0
_diffrn_standards_interval_time 0
_diffrn_standards_number 0
_exptl_absorpt_coefficient_mu 0.873
_exptl_absorpt_correction_T_max 0.9362
_exptl_absorpt_correction_T_min 0.8645
_exptl_absorpt_correction_type multi-scan
_exptl_absorpt_process_details
;
        [c.f. r.h. blessing, acta cryst. (1995), a51, 33-38]
;
_exptl_crystal_colour orange
_exptl_crystal_density_diffrn 1.255
_exptl_crystal_density_method 'not measured'
_exptl_crystal_description block
_exptl_crystal_F_000 1016
_exptl_crystal_size_max 0.125
_exptl_crystal_size_mid 0.1
_exptl_crystal_size_min 0.075
_refine_diff_density_max 0.653
_refine_diff_density_min -0.49
_refine_diff_density_rms 0.105
_refine_ls_extinction_method none
_refine_ls_goodness_of_fit_ref 0.97
_refine_ls_hydrogen_treatment constr
_refine_ls_matrix_type full
_refine_ls_number_parameters 234
_refine_ls_number_reflns 5308
_refine_ls_number_restraints 0
_refine_ls_restrained_S_all 0.97
_refine_ls_R_factor_all 0.0606
_refine_ls_R_factor_gt 0.0391
_refine_ls_shift/su_max 0.001
_refine_ls_shift/su_mean 0
_refine_ls_structure_factor_coef Fsqd
_refine_ls_weighting_details 'calc w=1/[\s^2^(Fo^2^)+(0.0490P)^2^+0.0000P] where P=(Fo^2^+2Fc^2^)/3'
_refine_ls_weighting_scheme calc
_refine_ls_wR_factor_gt 0.0918
_refine_ls_wR_factor_ref 0.0968
_reflns_number_gt 3837
_reflns_number_total 5308
_reflns_threshold_expression >2\s(I)
_cod_data_source_file om900231c_si_001.cif
_cod_data_source_block compound9b
_cod_original_sg_symbol_H-M 'P 21/c'
_cod_database_code 4069512

loop_
_symmetry_equiv_pos_as_xyz
'x, y, z'
'-x, y+1/2, -z+1/2'
'-x, -y, -z'
'x, -y-1/2, z-1/2'

loop_
_atom_site_label
_atom_site_type_symbol
_atom_site_fract_x
_atom_site_fract_y
_atom_site_fract_z
_atom_site_U_iso_or_equiv
_atom_site_adp_type
_atom_site_occupancy
_atom_site_symmetry_multiplicity
_atom_site_calc_flag
_atom_site_refinement_flags
C1 C 0.2451(3) 0.3813(4) 0.64049(13) 0.0186(8) Uani 1 1 d .
C2 C 0.4325(4) 0.4556(5) 0.69283(15) 0.0311(10) Uani 1 1 d .
H2 H 0.4014 0.3768 0.7136 0.037 Uiso 1 1 calc R
C3 C 0.4296(5) 0.5998(6) 0.72315(18) 0.0518(14) Uani 1 1 d .
H3A H 0.45 0.6818 0.7025 0.078 Uiso 1 1 calc R
H3B H 0.4886 0.5939 0.752 0.078 Uiso 1 1 calc R
H3C H 0.3482 0.6141 0.7339 0.078 Uiso 1 1 calc R
C4 C 0.5620(4) 0.4106(6) 0.68126(18) 0.0450(12) Uani 1 1 d .
H4A H 0.5584 0.3174 0.6638 0.067 Uiso 1 1 calc R
H4B H 0.614 0.401 0.7121 0.067 Uiso 1 1 calc R
H4C H 0.5954 0.4849 0.6606 0.067 Uiso 1 1 calc R
C5 C 0.3805(4) 0.5708(5) 0.60732(15) 0.0292(10) Uani 1 1 d .
H5 H 0.4568 0.6205 0.6206 0.035 Uiso 1 1 calc R
C8 C 0.2201(3) 0.2757(4) 0.68246(13) 0.0187(8) Uani 1 1 d .
C9 C 0.2562(3) 0.1238(4) 0.67859(14) 0.0220(9) Uani 1 1 d .
H9 H 0.3085 0.0938 0.6548 0.026 Uiso 1 1 calc R
C10 C 0.2106(4) 0.0223(5) 0.71168(14) 0.0276(9) Uani 1 1 d .
H10 H 0.2266 -0.0778 0.7073 0.033 Uiso 1 1 calc R
C11 C 0.1413(4) 0.0647(5) 0.75140(14) 0.0312(10) Uani 1 1 d .
H11 H 0.1157 -0.005 0.7739 0.037 Uiso 1 1 calc R
C12 C 0.1119(4) 0.2154(5) 0.75605(14) 0.0309(10) Uani 1 1 d .
H12 H 0.0652 0.2451 0.7819 0.037 Uiso 1 1 calc R
C13 C 0.1515(3) 0.3235(4) 0.72249(14) 0.0247(9) Uani 1 1 d .
H13 H 0.133 0.4233 0.7265 0.03 Uiso 1 1 calc R
C14 C 0.0608(3) 0.1575(4) 0.54258(13) 0.0201(8) Uani 1 1 d .
H14 H -0.0098 0.0894 0.5391 0.024 Uiso 1 1 calc R
C15 C 0.1791(4) 0.0627(5) 0.54938(15) 0.0301(10) Uani 1 1 d .
H15A H 0.1871 0.0061 0.5194 0.045 Uiso 1 1 calc R
H15B H 0.1741 -0.0033 0.5773 0.045 Uiso 1 1 calc R
H15C H 0.2497 0.1262 0.5556 0.045 Uiso 1 1 calc R
C16 C 0.0584(4) 0.2471(5) 0.49439(14) 0.0319(10) Uani 1 1 d .
H16A H 0.1196 0.3242 0.4983 0.048 Uiso 1 1 calc R
H16B H -0.022 0.2905 0.4872 0.048 Uiso 1 1 calc R
H16C H 0.0763 0.1834 0.4672 0.048 Uiso 1 1 calc R
C17 C -0.0809(4) 0.4003(4) 0.57854(14) 0.0253(9) Uani 1 1 d .
H17 H -0.0574 0.4503 0.5482 0.03 Uiso 1 1 calc R
C18 C -0.0953(4) 0.5201(5) 0.61778(15) 0.0366(11) Uani 1 1 d .
H18A H -0.1426 0.6009 0.6027 0.055 Uiso 1 1 calc R
H18B H -0.015 0.5551 0.6305 0.055 Uiso 1 1 calc R
H18C H -0.1372 0.4796 0.6448 0.055 Uiso 1 1 calc R
C19 C -0.2035(4) 0.3213(5) 0.56423(16) 0.0365(11) Uani 1 1 d .
H19A H -0.2261 0.2639 0.5923 0.055 Uiso 1 1 calc R
H19B H -0.1946 0.2569 0.5362 0.055 Uiso 1 1 calc R
H19C H -0.2667 0.3933 0.5553 0.055 Uiso 1 1 calc R
N1 N 0.1691(3) 0.3844(3) 0.59962(11) 0.0224(7) Uani 1 1 d .
N2 N 0.3476(3) 0.4646(3) 0.64678(11) 0.0225(7) Uani 1 1 d .
P1 P 0.04483(9) 0.27152(11) 0.59860(3) 0.0176(2) Uani 1 1 d .
Cl1 Cl -0.01979(9) -0.07347(11) 0.63616(3) 0.0277(2) Uani 1 1 d .
Cl2 Cl -0.15415(9) 0.19821(12) 0.69349(4) 0.0300(2) Uani 1 1 d .
Ru1 Ru 0.05602(3) 0.15059(3) 0.676070(10) 0.01762(10) Uani 1 1 d .
C6 C 0.4098(4) 0.4910(6) 0.55989(16) 0.0435(12) Uani 1 1 d .
H6A H 0.4702 0.4151 0.5682 0.065 Uiso 1 1 calc R
H6B H 0.4422 0.5605 0.5372 0.065 Uiso 1 1 calc R
H6C H 0.3358 0.4468 0.5442 0.065 Uiso 1 1 calc R
C7 C 0.2832(4) 0.6915(5) 0.59742(19) 0.0433(12) Uani 1 1 d .
H7A H 0.2122 0.6512 0.5781 0.065 Uiso 1 1 calc R
H7B H 0.317 0.771 0.5791 0.065 Uiso 1 1 calc R
H7C H 0.2592 0.7284 0.6288 0.065 Uiso 1 1 calc R

loop_
_atom_site_aniso_label
_atom_site_aniso_U_11
_atom_site_aniso_U_22
_atom_site_aniso_U_33
_atom_site_aniso_U_23
_atom_site_aniso_U_13
_atom_site_aniso_U_12
C1 0.0168(19) 0.020(2) 0.0185(19) 0.0007(15) -0.0010(15) -0.0024(15)
C2 0.024(2) 0.038(3) 0.029(2) 0.004(2) -0.0077(18) -0.0062(19)
C3 0.055(3) 0.058(3) 0.040(3) -0.018(3) -0.008(2) -0.010(3)
C4 0.027(3) 0.054(3) 0.051(3) 0.002(3) -0.008(2) 0.002(2)
C5 0.028(2) 0.029(2) 0.031(2) 0.0075(19) 0.0052(18) -0.0086(18)
C8 0.018(2) 0.023(2) 0.0145(19) -0.0007(16) -0.0029(15) -0.0049(16)
C9 0.0159(19) 0.029(2) 0.0204(19) -0.0017(17) -0.0042(15) 0.0018(16)
C10 0.029(2) 0.025(2) 0.026(2) 0.0037(18) -0.0121(18) 0.0055(18)
C11 0.039(3) 0.034(3) 0.019(2) 0.0103(19) -0.0056(18) -0.003(2)
C12 0.039(3) 0.045(3) 0.0091(19) -0.0015(18) 0.0025(17) -0.013(2)
C13 0.026(2) 0.027(2) 0.020(2) -0.0063(17) -0.0021(16) -0.0057(17)
C14 0.026(2) 0.019(2) 0.0144(18) -0.0011(16) -0.0009(15) -0.0042(17)
C15 0.033(2) 0.034(3) 0.023(2) -0.0043(19) 0.0031(18) 0.0041(19)
C16 0.045(3) 0.034(3) 0.016(2) -0.0016(18) -0.0016(19) 0.002(2)
C17 0.029(2) 0.023(2) 0.023(2) 0.0088(17) -0.0031(17) 0.0025(17)
C18 0.049(3) 0.028(2) 0.034(2) -0.001(2) 0.007(2) 0.010(2)
C19 0.029(2) 0.046(3) 0.033(2) 0.001(2) -0.0073(19) 0.006(2)
N1 0.0226(18) 0.0239(19) 0.0201(17) 0.0024(14) -0.0015(13) -0.0041(13)
N2 0.0197(17) 0.0255(18) 0.0215(17) 0.0000(14) -0.0022(13) -0.0038(14)
P1 0.0200(5) 0.0176(5) 0.0145(5) 0.0009(4) -0.0025(4) -0.0009(4)
Cl1 0.0387(6) 0.0211(5) 0.0233(5) -0.0016(4) 0.0018(4) -0.0061(4)
Cl2 0.0242(5) 0.0359(6) 0.0306(6) -0.0020(4) 0.0061(4) 0.0001(4)
Ru1 0.02073(17) 0.01860(17) 0.01324(15) 0.00068(13) -0.00015(11) -0.00121(14)
C6 0.045(3) 0.055(3) 0.033(3) 0.007(2) 0.016(2) -0.007(2)
C7 0.040(3) 0.030(3) 0.059(3) 0.010(2) 0.000(2) -0.001(2)

loop_
_atom_type_symbol
_atom_type_description
_atom_type_scat_dispersion_real
_atom_type_scat_dispersion_imag
_atom_type_scat_source
C C 0.0033 0.0016 'International Tables Vol C Tables 4.2.6.8 and 6.1.1.4'
H H 0 0 'International Tables Vol C Tables 4.2.6.8 and 6.1.1.4'
N N 0.0061 0.0033 'International Tables Vol C Tables 4.2.6.8 and 6.1.1.4'
P P 0.1023 0.0942 'International Tables Vol C Tables 4.2.6.8 and 6.1.1.4'
Cl Cl 0.1484 0.1585 'International Tables Vol C Tables 4.2.6.8 and 6.1.1.4'
Ru Ru -1.2594 0.8363 'International Tables Vol C Tables 4.2.6.8 and 6.1.1.4'

loop_
_geom_angle_atom_site_label_1
_geom_angle_atom_site_label_2
_geom_angle_atom_site_label_3
_geom_angle
N1 C1 N2 123.2(3)
N1 C1 C8 119.4(3)
N2 C1 C8 117.4(3)
N2 C2 C4 111.4(3)
N2 C2 C3 110.7(3)
C4 C2 C3 113.3(4)
N2 C5 C6 111.6(3)
N2 C5 C7 112.2(3)
C6 C5 C7 112.8(4)
C13 C8 C9 120.6(3)
C13 C8 C1 120.4(3)
C9 C8 C1 118.7(3)
C13 C8 Ru1 74.2(2)
C9 C8 Ru1 73.5(2)
C1 C8 Ru1 118.9(2)
C10 C9 C8 117.9(3)
C10 C9 Ru1 71.6(2)
C8 C9 Ru1 67.5(2)
C9 C10 C11 122.9(4)
C9 C10 Ru1 71.2(2)
C11 C10 Ru1 75.2(2)
C12 C11 C10 118.1(4)
C12 C11 Ru1 70.8(2)
C10 C11 Ru1 68.1(2)
C11 C12 C13 121.8(4)
C11 C12 Ru1 73.0(2)
C13 C12 Ru1 69.4(2)
C12 C13 C8 118.4(4)
C12 C13 Ru1 73.4(2)
C8 C13 Ru1 67.2(2)
C16 C14 C15 110.3(3)
C16 C14 P1 113.4(3)
C15 C14 P1 110.6(2)
C18 C17 C19 111.4(3)
C18 C17 P1 111.5(3)
C19 C17 P1 112.7(3)
C1 N1 P1 116.4(3)
C1 N2 C2 121.6(3)
C1 N2 C5 121.3(3)
C2 N2 C5 117.1(3)
N1 P1 C17 101.23(17)
N1 P1 C14 102.62(16)
C17 P1 C14 103.75(17)
N1 P1 Ru1 106.78(11)
C17 P1 Ru1 122.29(13)
C14 P1 Ru1 117.37(12)
C8 Ru1 C9 39.00(14)
C8 Ru1 C10 68.73(15)
C9 Ru1 C10 37.24(14)
C8 Ru1 C13 38.60(14)
C9 Ru1 C13 69.04(14)
C10 Ru1 C13 79.90(15)
C8 Ru1 C12 68.12(14)
C9 Ru1 C12 79.33(15)
C10 Ru1 C12 65.88(16)
C13 Ru1 C12 37.17(14)
C8 Ru1 C11 80.54(14)
C9 Ru1 C11 66.97(15)
C10 Ru1 C11 36.68(15)
C13 Ru1 C11 66.89(15)
C12 Ru1 C11 36.18(15)
C8 Ru1 P1 78.37(10)
C9 Ru1 P1 93.04(10)
C10 Ru1 P1 127.72(11)
C13 Ru1 P1 98.86(10)
C12 Ru1 P1 135.28(11)
C11 Ru1 P1 158.28(11)
C8 Ru1 Cl1 138.07(11)
C9 Ru1 Cl1 102.84(10)
C10 Ru1 Cl1 88.12(11)
C13 Ru1 Cl1 167.71(11)
C12 Ru1 Cl1 134.11(11)
C11 Ru1 Cl1 101.72(11)
P1 Ru1 Cl1 90.61(3)
C8 Ru1 Cl2 134.32(11)
C9 Ru1 Cl2 166.48(10)
C10 Ru1 Cl2 135.59(11)
C13 Ru1 Cl2 99.88(11)
C12 Ru1 Cl2 87.15(11)
C11 Ru1 Cl2 102.01(11)
P1 Ru1 Cl2 96.44(4)
Cl1 Ru1 Cl2 86.73(4)

loop_
_geom_bond_atom_site_label_1
_geom_bond_atom_site_label_2
_geom_bond_distance
C1 N1 1.309(4)
C1 N2 1.340(4)
C1 C8 1.514(5)
C2 N2 1.473(5)
C2 C4 1.521(6)
C2 C3 1.535(6)
C5 N2 1.491(5)
C5 C6 1.516(6)
C5 C7 1.523(6)
C8 C13 1.423(5)
C8 C9 1.431(5)
C8 Ru1 2.102(3)
C9 C10 1.394(5)
C9 Ru1 2.181(4)
C10 C11 1.406(6)
C10 Ru1 2.185(4)
C11 C12 1.405(6)
C11 Ru1 2.276(4)
C12 C13 1.417(5)
C12 Ru1 2.247(4)
C13 Ru1 2.195(4)
C14 C16 1.519(5)
C14 C15 1.539(5)
C14 P1 1.837(4)
C17 C18 1.523(5)
C17 C19 1.528(6)
C17 P1 1.836(4)
N1 P1 1.688(3)
P1 Ru1 2.3339(10)
Cl1 Ru1 2.3971(10)
Cl2 Ru1 2.4056(10)
